data_4318232
loop_
_publ_author_name
'Jacques Andrieu'
'Philippe Richard'
'Jean-Michel Camus'
'Rinaldo Poli'

_publ_contact_author_address
;
L.S.E.O. Facult\'e des Sciences,
6 Bd Gabriel 21000 Dijon, FRANCE
;
_publ_contact_author_email Jacques.Andrieu@u-bourgogne.fr
_publ_contact_author_fax +33-0380396073
_publ_contact_author_name 'Dr Jacques ANDRIEU'
_publ_contact_author_phone +33-0380396880
_publ_section_title
;
 Synthesis, Coordination to Rh(I), and Hydroformylation Catalysis of New
 \b-Aminophosphines Bearing a Dangling Nitrogen Group: An Unusual
 Inversion of a Rh-Coordinated P Center
;
_journal_name_full 'Inorganic Chemistry'
_journal_page_first 3876
_journal_page_last 3885
_journal_paper_doi 10.1021/ic011035i
_journal_volume 41
_journal_year 2002
_chemical_formula_sum 'C26 H31 Cl N2 O P Rh'
_chemical_formula_weight 556.86
_chemical_name_systematic
;
 ?
;
_space_group_IT_number 14
_symmetry_cell_setting monoclinic
_symmetry_space_group_name_Hall '-P 2ybc'
_symmetry_space_group_name_H-M 'P 1 21/c 1'
_atom_sites_solution_hydrogens difmap
_atom_sites_solution_primary patterson
_atom_sites_solution_secondary difmap
_audit_creation_method SHELXL-97
_cell_angle_alpha 90.00
_cell_angle_beta 106.6220(10)
_cell_angle_gamma 90.00
_cell_formula_units_Z 4
_cell_length_a 9.89220(10)
_cell_length_b 21.4323(3)
_cell_length_c 12.5571(2)
_cell_measurement_reflns_used 7394
_cell_measurement_temperature 110(2)
_cell_measurement_theta_max 27.5
_cell_measurement_theta_min 1.0
_cell_volume 2551.01(6)
_computing_cell_refinement 'DENZO-SMN (Otwinowski & Minor, 1997)'
_computing_data_collection 'KappaCCD Server Software (Nonius,1997)'
_computing_data_reduction 'DENZO-SMN (Otwinowski & Minor, 1997)'
_computing_molecular_graphics 'ORTEPIII (Burnett, 1996)'
_computing_publication_material 'SHELXL97 and WinGX (Farrugia, 1999)'
_computing_structure_refinement 'SHELXL-97 (Sheldrick, 1997)'
_computing_structure_solution 'SHELXS-97 (Sheldrick, 1997)'
_diffrn_ambient_temperature 110(2)
_diffrn_measured_fraction_theta_full 0.990
_diffrn_measured_fraction_theta_max 0.990
_diffrn_measurement_device_type KappaCCD
_diffrn_measurement_method '\f scans (\k = 0) + additional \w scans'
_diffrn_radiation_monochromator graphite
_diffrn_radiation_source 'fine-focus sealed tube'
_diffrn_radiation_type MoK\a
_diffrn_radiation_wavelength 0.71073
_diffrn_reflns_av_R_equivalents 0.0227
_diffrn_reflns_av_sigmaI/netI 0.0328
_diffrn_reflns_limit_h_max 12
_diffrn_reflns_limit_h_min -12
_diffrn_reflns_limit_k_max 20
_diffrn_reflns_limit_k_min -27
_diffrn_reflns_limit_l_max 12
_diffrn_reflns_limit_l_min -16
_diffrn_reflns_number 14013
_diffrn_reflns_theta_full 27.46
_diffrn_reflns_theta_max 27.46
_diffrn_reflns_theta_min 2.35
_diffrn_standards_number 0
_exptl_absorpt_coefficient_mu 0.857
_exptl_absorpt_correction_T_max 0.8142
_exptl_absorpt_correction_T_min 0.6738
_exptl_absorpt_correction_type 'Scale Pack'
_exptl_crystal_colour yellow
_exptl_crystal_density_diffrn 1.450
_exptl_crystal_density_method 'not measured'
_exptl_crystal_description prism
_exptl_crystal_F_000 1144
_exptl_crystal_size_max 0.50
_exptl_crystal_size_mid 0.38
_exptl_crystal_size_min 0.25
_refine_diff_density_max 0.457
_refine_diff_density_min -0.546
_refine_diff_density_rms 0.064
_refine_ls_extinction_coef 0.0009(2)
_refine_ls_extinction_expression Fc^*^=kFc[1+0.001xFc^2^\l^3^/sin(2\q)]^-1/4^
_refine_ls_extinction_method SHELXL
_refine_ls_goodness_of_fit_ref 1.010
_refine_ls_hydrogen_treatment refined
_refine_ls_matrix_type full
_refine_ls_number_parameters 383
_refine_ls_number_reflns 5785
_refine_ls_number_restraints 0
_refine_ls_restrained_S_all 1.010
_refine_ls_R_factor_all 0.0339
_refine_ls_R_factor_gt 0.0252
_refine_ls_shift/su_max 0.002
_refine_ls_shift/su_mean 0.000
_refine_ls_structure_factor_coef Fsqd
_refine_ls_weighting_details 'calc w=1/[\s^2^(Fo^2^)+(0.0235P)^2^+1.3299P] where P=(Fo^2^+2Fc^2^)/3'
_refine_ls_weighting_scheme calc
_refine_ls_wR_factor_gt 0.0552
_refine_ls_wR_factor_ref 0.0582
_reflns_number_gt 4990
_reflns_number_total 5785
_reflns_threshold_expression >2sigma(I)
_cod_data_source_file ic011035i_3.cif
_cod_data_source_block p39(compound2)
_cod_original_sg_symbol_H-M 'P 21/c'
_cod_database_code 4318232

loop_
_symmetry_equiv_pos_as_xyz
'x, y, z'
'-x, y+1/2, -z+1/2'
'-x, -y, -z'
'x, -y-1/2, z-1/2'

loop_
_atom_site_label
_atom_site_type_symbol
_atom_site_fract_x
_atom_site_fract_y
_atom_site_fract_z
_atom_site_U_iso_or_equiv
_atom_site_adp_type
_atom_site_occupancy
_atom_site_symmetry_multiplicity
_atom_site_calc_flag
_atom_site_refinement_flags
_atom_site_disorder_assembly
_atom_site_disorder_group
Rh Rh 0.573463(14) 0.906314(6) 0.594184(11) 0.01672(6) Uani 1 1 d . . .
Cl Cl 0.67331(5) 0.94641(2) 0.45536(4) 0.02320(10) Uani 1 1 d . . .
P P 0.47402(5) 0.87862(2) 0.72355(4) 0.01989(11) Uani 1 1 d . . .
N1 N 0.63511(16) 0.98982(7) 0.69653(13) 0.0193(3) Uani 1 1 d . . .
H H 0.570(2) 1.0138(9) 0.6598(17) 0.023 Uiso 1 1 d . . .
O O 0.47158(17) 0.79143(7) 0.46700(13) 0.0421(4) Uani 1 1 d . . .
N2 N 0.71226(17) 0.83377(8) 0.86778(14) 0.0279(4) Uani 1 1 d . . .
C1 C 0.4807(2) 0.95045(9) 0.80429(17) 0.0231(4) Uani 1 1 d . . .
H1A H 0.406(2) 0.9794(10) 0.7631(17) 0.028 Uiso 1 1 d . . .
H1B H 0.474(2) 0.9419(10) 0.8740(19) 0.028 Uiso 1 1 d . . .
C2 C 0.62044(19) 0.98320(9) 0.81270(15) 0.0208(4) Uani 1 1 d . . .
H2 H 0.697(2) 0.9561(9) 0.8541(17) 0.025 Uiso 1 1 d . . .
C3 C 0.5130(2) 0.83623(9) 0.51680(16) 0.0246(4) Uani 1 1 d . . .
C4 C 0.63687(19) 1.04497(9) 0.87383(16) 0.0229(4) Uani 1 1 d . . .
C5 C 0.7450(2) 1.05227(10) 0.97163(18) 0.0294(4) Uani 1 1 d . . .
H5 H 0.807(2) 1.0174(11) 0.9964(19) 0.035 Uiso 1 1 d . . .
C6 C 0.7650(2) 1.10878(10) 1.0277(2) 0.0352(5) Uani 1 1 d . . .
H6 H 0.841(2) 1.1132(11) 1.095(2) 0.042 Uiso 1 1 d . . .
C7 C 0.6783(2) 1.15873(10) 0.98612(19) 0.0327(5) Uani 1 1 d . . .
H7 H 0.691(2) 1.1962(11) 1.021(2) 0.039 Uiso 1 1 d . . .
C8 C 0.5685(2) 1.15201(10) 0.89000(18) 0.0325(5) Uani 1 1 d . . .
H8 H 0.510(2) 1.1858(11) 0.8625(19) 0.039 Uiso 1 1 d . . .
C9 C 0.5469(2) 1.09500(9) 0.83412(18) 0.0297(5) Uani 1 1 d . . .
H9 H 0.471(2) 1.0921(10) 0.766(2) 0.036 Uiso 1 1 d . . .
C10 C 0.77175(18) 1.01638(8) 0.70040(15) 0.0211(4) Uani 1 1 d . . .
C11 C 0.8934(2) 0.98127(10) 0.74330(18) 0.0296(5) Uani 1 1 d . . .
H11 H 0.885(2) 0.9416(11) 0.7697(19) 0.035 Uiso 1 1 d . . .
C12 C 1.0237(2) 1.00692(12) 0.7462(2) 0.0385(6) Uani 1 1 d . . .
H12 H 1.101(3) 0.9835(11) 0.772(2) 0.046 Uiso 1 1 d . . .
C13 C 1.0332(2) 1.06611(12) 0.7060(2) 0.0404(6) Uani 1 1 d . . .
H13 H 1.121(3) 1.0823(11) 0.705(2) 0.049 Uiso 1 1 d . . .
C14 C 0.9122(2) 1.10062(11) 0.6646(2) 0.0393(6) Uani 1 1 d . . .
H14 H 0.918(2) 1.1425(12) 0.636(2) 0.047 Uiso 1 1 d . . .
C15 C 0.7816(2) 1.07615(10) 0.66249(17) 0.0286(4) Uani 1 1 d . . .
H15 H 0.699(2) 1.1005(10) 0.6307(19) 0.034 Uiso 1 1 d . . .
C16 C 0.2886(2) 0.85542(9) 0.68447(16) 0.0248(4) Uani 1 1 d . . .
C17 C 0.2428(2) 0.79944(11) 0.71848(19) 0.0369(5) Uani 1 1 d . . .
H17 H 0.310(3) 0.7715(11) 0.761(2) 0.044 Uiso 1 1 d . . .
C18 C 0.0994(3) 0.78580(14) 0.6880(2) 0.0491(7) Uani 1 1 d . . .
H18 H 0.073(3) 0.7473(13) 0.716(2) 0.059 Uiso 1 1 d . . .
C19 C 0.0024(3) 0.82678(13) 0.6246(2) 0.0454(6) Uani 1 1 d . . .
H19 H -0.098(3) 0.8179(12) 0.606(2) 0.054 Uiso 1 1 d . . .
C20 C 0.0469(2) 0.88187(13) 0.58952(19) 0.0385(5) Uani 1 1 d . . .
H20 H -0.018(3) 0.9116(11) 0.542(2) 0.046 Uiso 1 1 d . . .
C21 C 0.1902(2) 0.89596(10) 0.61796(19) 0.0309(5) Uani 1 1 d . . .
H21 H 0.221(2) 0.9355(11) 0.5918(19) 0.037 Uiso 1 1 d . . .
C22 C 0.5617(2) 0.82019(10) 0.82769(18) 0.0274(4) Uani 1 1 d . . .
H22A H 0.514(2) 0.8231(10) 0.8903(19) 0.033 Uiso 1 1 d . . .
H22B H 0.543(2) 0.7791(11) 0.7948(18) 0.033 Uiso 1 1 d . . .
C23 C 0.7922(2) 0.79875(11) 0.80571(19) 0.0350(5) Uani 1 1 d . . .
H23A H 0.892(3) 0.8200(11) 0.822(2) 0.042 Uiso 1 1 d . . .
H23B H 0.741(2) 0.8052(11) 0.726(2) 0.042 Uiso 1 1 d . . .
C24 C 0.8054(3) 0.72856(12) 0.8273(2) 0.0460(6) Uani 1 1 d . . .
H24A H 0.844(3) 0.7093(14) 0.773(3) 0.069 Uiso 1 1 d . . .
H24B H 0.709(3) 0.7053(13) 0.822(2) 0.069 Uiso 1 1 d . . .
H24C H 0.864(3) 0.7205(13) 0.902(3) 0.069 Uiso 1 1 d . . .
C25 C 0.7672(2) 0.82803(12) 0.98920(19) 0.0368(5) Uani 1 1 d . . .
H25A H 0.759(2) 0.7823(12) 1.014(2) 0.044 Uiso 1 1 d . . .
H25B H 0.709(2) 0.8571(11) 1.026(2) 0.044 Uiso 1 1 d . . .
C26 C 0.9181(3) 0.85101(14) 1.0305(2) 0.0492(7) Uani 1 1 d . . .
H26A H 0.947(3) 0.8538(14) 1.115(3) 0.074 Uiso 1 1 d . . .
H26B H 0.928(3) 0.8962(15) 1.002(3) 0.074 Uiso 1 1 d . . .
H26C H 0.984(3) 0.8209(14) 1.003(3) 0.074 Uiso 1 1 d . . .

loop_
_atom_site_aniso_label
_atom_site_aniso_U_11
_atom_site_aniso_U_22
_atom_site_aniso_U_33
_atom_site_aniso_U_23
_atom_site_aniso_U_13
_atom_site_aniso_U_12
Rh 0.01978(8) 0.01465(8) 0.01590(8) -0.00095(5) 0.00535(5) 0.00051(5)
Cl 0.0248(2) 0.0269(2) 0.0192(2) 0.00081(18) 0.00832(17) -0.00133(18)
P 0.0247(2) 0.0167(2) 0.0198(2) -0.00071(19) 0.00893(19) -0.00122(18)
N1 0.0210(8) 0.0179(8) 0.0189(8) -0.0007(6) 0.0057(6) -0.0004(6)
O 0.0625(11) 0.0247(8) 0.0427(10) -0.0144(7) 0.0210(8) -0.0097(7)
N2 0.0303(9) 0.0294(9) 0.0256(9) 0.0054(7) 0.0106(7) 0.0061(7)
C1 0.0281(10) 0.0215(10) 0.0229(10) -0.0027(8) 0.0123(8) -0.0019(8)
C2 0.0232(9) 0.0221(9) 0.0176(9) -0.0011(8) 0.0065(7) 0.0006(7)
C3 0.0317(10) 0.0212(10) 0.0241(10) 0.0008(8) 0.0130(8) 0.0023(8)
C4 0.0282(10) 0.0212(9) 0.0228(10) -0.0034(8) 0.0129(8) -0.0031(8)
C5 0.0304(10) 0.0278(11) 0.0296(11) -0.0063(9) 0.0078(9) 0.0012(9)
C6 0.0337(11) 0.0359(12) 0.0336(12) -0.0135(10) 0.0056(9) -0.0036(9)
C7 0.0402(12) 0.0262(11) 0.0351(12) -0.0136(9) 0.0161(10) -0.0066(9)
C8 0.0420(12) 0.0244(11) 0.0330(12) -0.0039(9) 0.0139(10) 0.0045(9)
C9 0.0348(11) 0.0291(11) 0.0247(11) -0.0060(9) 0.0074(9) -0.0001(9)
C10 0.0221(9) 0.0234(10) 0.0168(9) -0.0061(7) 0.0040(7) -0.0034(7)
C11 0.0292(10) 0.0278(11) 0.0318(12) -0.0061(9) 0.0088(9) 0.0018(8)
C12 0.0221(10) 0.0513(15) 0.0406(13) -0.0163(11) 0.0064(9) 0.0009(10)
C13 0.0307(12) 0.0509(15) 0.0423(14) -0.0179(12) 0.0147(10) -0.0177(11)
C14 0.0424(13) 0.0399(13) 0.0369(13) -0.0040(11) 0.0132(10) -0.0183(10)
C15 0.0298(10) 0.0292(11) 0.0245(11) -0.0005(9) 0.0042(8) -0.0067(9)
C16 0.0303(10) 0.0247(10) 0.0224(10) -0.0069(8) 0.0121(8) -0.0056(8)
C17 0.0425(13) 0.0366(12) 0.0318(12) -0.0038(10) 0.0111(10) -0.0138(10)
C18 0.0518(15) 0.0571(16) 0.0408(14) -0.0065(13) 0.0175(12) -0.0322(13)
C19 0.0336(12) 0.0735(18) 0.0327(13) -0.0178(13) 0.0154(10) -0.0247(12)
C20 0.0273(11) 0.0545(15) 0.0347(13) -0.0114(11) 0.0101(9) -0.0035(10)
C21 0.0251(10) 0.0338(12) 0.0346(12) -0.0037(10) 0.0100(9) -0.0027(9)
C22 0.0325(11) 0.0236(10) 0.0291(11) 0.0053(9) 0.0138(9) 0.0031(8)
C23 0.0352(12) 0.0431(13) 0.0288(12) 0.0067(10) 0.0124(9) 0.0155(10)
C24 0.0551(15) 0.0438(15) 0.0388(14) -0.0004(12) 0.0128(12) 0.0227(12)
C25 0.0413(12) 0.0425(13) 0.0267(11) -0.0003(10) 0.0098(9) 0.0057(10)
C26 0.0485(15) 0.0541(17) 0.0395(15) -0.0045(13) 0.0037(12) 0.0069(12)

loop_
_atom_type_symbol
_atom_type_description
_atom_type_scat_dispersion_real
_atom_type_scat_dispersion_imag
_atom_type_scat_source
C C 0.0033 0.0016 'International Tables Vol C Tables 4.2.6.8 and 6.1.1.4'
H H 0.0000 0.0000 'International Tables Vol C Tables 4.2.6.8 and 6.1.1.4'
Cl Cl 0.1484 0.1585 'International Tables Vol C Tables 4.2.6.8 and 6.1.1.4'
N N 0.0061 0.0033 'International Tables Vol C Tables 4.2.6.8 and 6.1.1.4'
O O 0.0106 0.0060 'International Tables Vol C Tables 4.2.6.8 and 6.1.1.4'
P P 0.1023 0.0942 'International Tables Vol C Tables 4.2.6.8 and 6.1.1.4'
Rh Rh -1.1178 0.9187 'International Tables Vol C Tables 4.2.6.8 and 6.1.1.4'

loop_
_geom_angle_atom_site_label_1
_geom_angle_atom_site_label_2
_geom_angle_atom_site_label_3
_geom_angle
_geom_angle_site_symmetry_1
_geom_angle_site_symmetry_3
_geom_angle_publ_flag
C3 Rh N1 175.25(7) . . ?
C3 Rh P 91.36(6) . . ?
N1 Rh P 84.01(4) . . ?
C3 Rh Cl 92.81(6) . . ?
N1 Rh Cl 91.74(4) . . ?
P Rh Cl 174.440(17) . . ?
C16 P C1 104.56(9) . . ?
C16 P C22 103.81(9) . . ?
C1 P C22 104.09(10) . . ?
C16 P Rh 120.00(7) . . ?
C1 P Rh 103.18(7) . . ?
C22 P Rh 119.18(7) . . ?
C10 N1 C2 110.42(14) . . ?
C10 N1 Rh 116.12(11) . . ?
C2 N1 Rh 113.73(11) . . ?
C10 N1 H 109.5(14) . . ?
C2 N1 H 108.3(15) . . ?
Rh N1 H 97.8(14) . . ?
C22 N2 C23 111.55(17) . . ?
C22 N2 C25 112.30(17) . . ?
C23 N2 C25 114.38(17) . . ?
C2 C1 P 108.22(13) . . ?
C2 C1 H1A 105.8(12) . . ?
P C1 H1A 109.5(12) . . ?
C2 C1 H1B 109.8(13) . . ?
P C1 H1B 111.1(13) . . ?
H1A C1 H1B 112.2(18) . . ?
N1 C2 C4 112.36(15) . . ?
N1 C2 C1 108.12(15) . . ?
C4 C2 C1 113.60(16) . . ?
N1 C2 H2 107.3(12) . . ?
C4 C2 H2 107.2(12) . . ?
C1 C2 H2 108.1(12) . . ?
O C3 Rh 178.73(18) . . ?
C5 C4 C9 118.84(18) . . ?
C5 C4 C2 119.39(17) . . ?
C9 C4 C2 121.78(17) . . ?
C6 C5 C4 120.7(2) . . ?
C6 C5 H5 122.0(13) . . ?
C4 C5 H5 117.3(13) . . ?
C7 C6 C5 120.2(2) . . ?
C7 C6 H6 120.1(15) . . ?
C5 C6 H6 119.6(15) . . ?
C6 C7 C8 119.9(2) . . ?
C6 C7 H7 121.1(15) . . ?
C8 C7 H7 119.0(15) . . ?
C7 C8 C9 120.0(2) . . ?
C7 C8 H8 119.5(14) . . ?
C9 C8 H8 120.5(14) . . ?
C4 C9 C8 120.30(19) . . ?
C4 C9 H9 121.6(13) . . ?
C8 C9 H9 118.0(13) . . ?
C15 C10 C11 119.85(18) . . ?
C15 C10 N1 120.55(17) . . ?
C11 C10 N1 119.60(17) . . ?
C10 C11 C12 119.2(2) . . ?
C10 C11 H11 118.8(14) . . ?
C12 C11 H11 122.0(14) . . ?
C13 C12 C11 120.9(2) . . ?
C13 C12 H12 120.4(16) . . ?
C11 C12 H12 118.7(16) . . ?
C14 C13 C12 119.4(2) . . ?
C14 C13 H13 120.3(15) . . ?
C12 C13 H13 120.3(15) . . ?
C13 C14 C15 120.5(2) . . ?
C13 C14 H14 119.7(15) . . ?
C15 C14 H14 119.8(15) . . ?
C10 C15 C14 120.1(2) . . ?
C10 C15 H15 120.9(13) . . ?
C14 C15 H15 118.9(13) . . ?
C21 C16 C17 119.31(19) . . ?
C21 C16 P 117.87(15) . . ?
C17 C16 P 122.83(16) . . ?
C18 C17 C16 119.5(2) . . ?
C18 C17 H17 121.2(15) . . ?
C16 C17 H17 119.3(15) . . ?
C19 C18 C17 120.9(2) . . ?
C19 C18 H18 122.8(16) . . ?
C17 C18 H18 116.3(16) . . ?
C18 C19 C20 120.0(2) . . ?
C18 C19 H19 120.7(15) . . ?
C20 C19 H19 119.3(15) . . ?
C19 C20 C21 120.0(2) . . ?
C19 C20 H20 122.8(15) . . ?
C21 C20 H20 117.2(15) . . ?
C16 C21 C20 120.3(2) . . ?
C16 C21 H21 120.6(13) . . ?
C20 C21 H21 119.1(13) . . ?
N2 C22 P 109.69(13) . . ?
N2 C22 H22A 111.6(12) . . ?
P C22 H22A 106.2(12) . . ?
N2 C22 H22B 112.3(13) . . ?
P C22 H22B 108.8(13) . . ?
H22A C22 H22B 108.0(18) . . ?
N2 C23 C24 116.2(2) . . ?
N2 C23 H23A 107.3(13) . . ?
C24 C23 H23A 111.4(13) . . ?
N2 C23 H23B 105.4(14) . . ?
C24 C23 H23B 108.0(14) . . ?
H23A C23 H23B 108.2(19) . . ?
C23 C24 H24A 108.9(18) . . ?
C23 C24 H24B 115.0(15) . . ?
H24A C24 H24B 107(2) . . ?
C23 C24 H24C 110.2(18) . . ?
H24A C24 H24C 111(2) . . ?
H24B C24 H24C 105(2) . . ?
N2 C25 C26 111.3(2) . . ?
N2 C25 H25A 110.4(14) . . ?
C26 C25 H25A 111.2(13) . . ?
N2 C25 H25B 109.0(13) . . ?
C26 C25 H25B 105.4(13) . . ?
H25A C25 H25B 109.4(19) . . ?
C25 C26 H26A 109.2(17) . . ?
C25 C26 H26B 111.3(17) . . ?
H26A C26 H26B 106(2) . . ?
C25 C26 H26C 109.4(17) . . ?
H26A C26 H26C 111(2) . . ?
H26B C26 H26C 109(2) . . ?

loop_
_geom_bond_atom_site_label_1
_geom_bond_atom_site_label_2
_geom_bond_distance
_geom_bond_site_symmetry_2
_geom_bond_publ_flag
Rh C3 1.7960(19) . ?
Rh N1 2.1860(15) . ?
Rh P 2.2075(5) . ?
Rh Cl 2.3954(5) . ?
P C16 1.8268(19) . ?
P C1 1.834(2) . ?
P C22 1.839(2) . ?
N1 C10 1.455(2) . ?
N1 C2 1.513(2) . ?
N1 H 0.85(2) . ?
O C3 1.155(2) . ?
N2 C22 1.458(3) . ?
N2 C23 1.466(3) . ?
N2 C25 1.470(3) . ?
C1 C2 1.527(3) . ?
C1 H1A 0.99(2) . ?
C1 H1B 0.92(2) . ?
C2 C4 1.515(3) . ?
C2 H2 0.98(2) . ?
C4 C5 1.387(3) . ?
C4 C9 1.392(3) . ?
C5 C6 1.386(3) . ?
C5 H5 0.96(2) . ?
C6 C7 1.378(3) . ?
C6 H6 0.96(2) . ?
C7 C8 1.381(3) . ?
C7 H7 0.91(2) . ?
C8 C9 1.395(3) . ?
C8 H8 0.93(2) . ?
C9 H9 0.96(2) . ?
C10 C15 1.380(3) . ?
C10 C11 1.390(3) . ?
C11 C12 1.393(3) . ?
C11 H11 0.92(2) . ?
C12 C13 1.378(4) . ?
C12 H12 0.89(2) . ?
C13 C14 1.376(3) . ?
C13 H13 0.94(3) . ?
C14 C15 1.388(3) . ?
C14 H14 0.98(3) . ?
C15 H15 0.96(2) . ?
C16 C21 1.391(3) . ?
C16 C17 1.392(3) . ?
C17 C18 1.391(3) . ?
C17 H17 0.94(2) . ?
C18 C19 1.374(4) . ?
C18 H18 0.96(3) . ?
C19 C20 1.376(4) . ?
C19 H19 0.97(3) . ?
C20 C21 1.393(3) . ?
C20 H20 0.98(3) . ?
C21 H21 0.99(2) . ?
C22 H22A 1.02(2) . ?
C22 H22B 0.97(2) . ?
C23 C24 1.527(3) . ?
C23 H23A 1.05(2) . ?
C23 H23B 0.99(2) . ?
C24 H24A 0.97(3) . ?
C24 H24B 1.06(3) . ?
C24 H24C 0.97(3) . ?
C25 C26 1.516(4) . ?
C25 H25A 1.04(2) . ?
C25 H25B 1.04(2) . ?
C26 H26A 1.02(3) . ?
C26 H26B 1.05(3) . ?
C26 H26C 1.04(3) . ?

loop_
_geom_torsion_atom_site_label_1
_geom_torsion_atom_site_label_2
_geom_torsion_atom_site_label_3
_geom_torsion_atom_site_label_4
_geom_torsion
_geom_torsion_site_symmetry_1
_geom_torsion_site_symmetry_2
_geom_torsion_site_symmetry_3
_geom_torsion_site_symmetry_4
_geom_torsion_publ_flag
H2 C2 N1 H -179.1(19) . . . . ?
H N1 Rh Cl 77.7(14) . . . . ?
Rh P C3 N2 86.69(6) . . . . ?
